data_4328562
loop_
_publ_author_name
'Isurika R. Fernando'
'Gellert Mezei'

_publ_section_title
;
 Blue-Colored, Linear Rigid-Axle [2]Pseudorotaxanes: Metal-Binding
 Properties, Crystal Structures, and Blue/Red Dichroism
;
_journal_name_full 'Inorganic Chemistry'
_journal_page_first 3156
_journal_page_last 3160
_journal_paper_doi 10.1021/ic2026329
_journal_volume 51
_journal_year 2012
_chemical_formula_sum 'C78 H84 Cl12 Hg4 N8 O12'
_chemical_formula_weight 2553.29
_chemical_name_systematic
; 
 ? 
;
_space_group_IT_number 2
_symmetry_cell_setting triclinic
_symmetry_space_group_name_Hall '-P 1'
_symmetry_space_group_name_H-M 'P -1'
_atom_sites_solution_hydrogens geom
_atom_sites_solution_primary direct
_atom_sites_solution_secondary difmap
_audit_creation_method SHELXL-97
_cell_angle_alpha 112.3730(10)
_cell_angle_beta 100.9170(10)
_cell_angle_gamma 103.5720(10)
_cell_formula_units_Z 1
_cell_length_a 10.88690(10)
_cell_length_b 14.78220(10)
_cell_length_c 15.32430(10)
_cell_measurement_reflns_used 8084
_cell_measurement_temperature 100(2)
_cell_measurement_theta_max 23.70
_cell_measurement_theta_min 2.63
_cell_volume 2107.60(4)
_computing_cell_refinement 'Bruker SAINT'
_computing_data_collection 'Bruker APEX2'
_computing_data_reduction 'Bruker SAINT'
_computing_molecular_graphics 'Bruker SHELXTL'
_computing_publication_material 'Bruker SHELXTL'
_computing_structure_refinement 'SHELXL-97 (Sheldrick, 2008)'
_computing_structure_solution 'SHELXS-97 (Sheldrick, 2008)'
_diffrn_ambient_temperature 100(2)
_diffrn_measured_fraction_theta_full 0.994
_diffrn_measured_fraction_theta_max 0.994
_diffrn_measurement_device_type 'Bruker APEX-II CCD'
_diffrn_measurement_method '\f and \w scans'
_diffrn_radiation_monochromator graphite
_diffrn_radiation_source 'fine-focus sealed tube'
_diffrn_radiation_type MoK\a
_diffrn_radiation_wavelength 0.71073
_diffrn_reflns_av_R_equivalents 0.0680
_diffrn_reflns_av_sigmaI/netI 0.0800
_diffrn_reflns_limit_h_max 15
_diffrn_reflns_limit_h_min -15
_diffrn_reflns_limit_k_max 20
_diffrn_reflns_limit_k_min -20
_diffrn_reflns_limit_l_max 21
_diffrn_reflns_limit_l_min -21
_diffrn_reflns_number 57233
_diffrn_reflns_theta_full 30.03
_diffrn_reflns_theta_max 30.03
_diffrn_reflns_theta_min 1.51
_exptl_absorpt_coefficient_mu 7.707
_exptl_absorpt_correction_T_max 0.7461
_exptl_absorpt_correction_T_min 0.5630
_exptl_absorpt_correction_type multi-scan
_exptl_crystal_colour purple
_exptl_crystal_density_diffrn 2.012
_exptl_crystal_description prism
_exptl_crystal_F_000 1228
_exptl_crystal_size_max 0.17
_exptl_crystal_size_mid 0.09
_exptl_crystal_size_min 0.03
_refine_diff_density_max 1.915
_refine_diff_density_min -1.654
_refine_diff_density_rms 0.193
_refine_ls_extinction_method none
_refine_ls_goodness_of_fit_ref 1.022
_refine_ls_hydrogen_treatment constr
_refine_ls_matrix_type full
_refine_ls_number_parameters 508
_refine_ls_number_reflns 12266
_refine_ls_number_restraints 2
_refine_ls_restrained_S_all 1.023
_refine_ls_R_factor_all 0.0910
_refine_ls_R_factor_gt 0.0432
_refine_ls_shift/su_max 0.002
_refine_ls_shift/su_mean 0.000
_refine_ls_structure_factor_coef Fsqd
_refine_ls_weighting_details 'calc w=1/[\s^2^(Fo^2^)+(0.0164P)^2^+4.2906P] where P=(Fo^2^+2Fc^2^)/3'
_refine_ls_weighting_scheme calc
_refine_ls_wR_factor_gt 0.0655
_refine_ls_wR_factor_ref 0.0776
_reflns_number_gt 7828
_reflns_number_total 12266
_reflns_threshold_expression >2sigma(I)
_cod_data_source_file ic2026329_si_003_4.cif
_cod_data_source_block 2(Hg2Cl6)2+PyBP+2CH3OH
_cod_original_cell_volume 2107.60(3)
_cod_original_sg_symbol_H-M 'P -1 '
_cod_database_code 4328562

loop_
_symmetry_equiv_pos_as_xyz
'x, y, z'
'-x, -y, -z'

loop_
_atom_site_label
_atom_site_type_symbol
_atom_site_fract_x
_atom_site_fract_y
_atom_site_fract_z
_atom_site_U_iso_or_equiv
_atom_site_adp_type
_atom_site_occupancy
_atom_site_symmetry_multiplicity
_atom_site_calc_flag
_atom_site_refinement_flags
_atom_site_disorder_assembly
_atom_site_disorder_group
Hg1 Hg 0.80748(2) 0.736158(16) 0.734716(15) 0.02970(7) Uani 1 1 d . . .
Hg2 Hg 0.45713(2) 0.787072(17) 0.602751(16) 0.03321(7) Uani 1 1 d . . .
Cl1 Cl 0.94641(14) 0.91357(10) 0.79552(10) 0.0344(4) Uani 1 1 d . . .
Cl2 Cl 0.83519(15) 0.61261(11) 0.79334(11) 0.0353(3) Uani 1 1 d . . .
Cl3 Cl 0.56657(13) 0.73434(10) 0.74047(9) 0.0254(3) Uani 1 1 d . . .
Cl4 Cl 0.63385(14) 0.94221(10) 0.63458(10) 0.0304(3) Uani 1 1 d . . .
Cl5 Cl 0.38146(13) 0.64304(10) 0.43953(9) 0.0255(3) Uani 1 1 d . . .
Cl6 Cl 0.27387(17) 0.81526(15) 0.67144(12) 0.0545(5) Uani 1 1 d . . .
O1 O 0.5015(3) 0.8094(3) 0.2391(2) 0.0253(8) Uani 1 1 d . . .
O2 O 0.7522(3) 0.9324(3) 0.3992(2) 0.0251(8) Uani 1 1 d . . .
O3 O 0.9519(3) 0.8525(3) 0.3550(3) 0.0251(8) Uani 1 1 d . . .
O4 O 0.0004(4) 0.3281(3) -0.3224(3) 0.0339(10) Uani 1 1 d . . .
O5 O 0.1308(3) 0.5253(3) -0.1682(2) 0.0277(9) Uani 1 1 d . . .
O6A O 0.0329(18) 0.6917(15) 0.6701(14) 0.160(7) Uiso 0.50 1 d PD A 1
O6B O 0.108(3) 0.569(2) 0.555(2) 0.245(11) Uiso 0.50 1 d PD A 2
N1 N 0.7463(4) 0.6783(3) 0.5643(3) 0.0214(10) Uani 1 1 d . . .
N2 N 0.6094(4) 0.5842(3) 0.2580(3) 0.0173(9) Uani 1 1 d . . .
N3 N -0.1551(4) 0.7497(3) 0.0681(3) 0.0297(11) Uani 1 1 d . . .
N4 N 0.1989(4) 0.8978(3) 0.0348(3) 0.0219(10) Uani 1 1 d . . .
C1 C 0.6786(5) 0.5777(4) 0.5003(4) 0.0217(12) Uani 1 1 d . . .
H1 H 0.6620 0.5295 0.5256 0.026 Uiso 1 1 calc R . .
C2 C 0.6328(5) 0.5431(4) 0.3990(4) 0.0201(11) Uani 1 1 d . . .
H2 H 0.5866 0.4733 0.3562 0.024 Uiso 1 1 calc R . .
C3 C 0.6587(5) 0.6164(4) 0.3643(3) 0.0174(11) Uani 1 1 d . . .
C4 C 0.7289(5) 0.7197(4) 0.4277(3) 0.0178(11) Uani 1 1 d . . .
H4 H 0.7475 0.7689 0.4039 0.021 Uiso 1 1 calc R . .
C5 C 0.7703(5) 0.7472(4) 0.5277(3) 0.0205(11) Uani 1 1 d . . .
H5 H 0.8170 0.8167 0.5716 0.025 Uiso 1 1 calc R . .
C6 C 0.4886(5) 0.5107(4) 0.2030(3) 0.0177(11) Uani 1 1 d . . .
H6 H 0.4347 0.4838 0.2338 0.021 Uiso 1 1 calc R . .
C7 C 0.4447(5) 0.4756(4) 0.1017(3) 0.0183(11) Uani 1 1 d . . .
H7 H 0.3632 0.4229 0.0644 0.022 Uiso 1 1 calc R . .
C8 C 0.5214(5) 0.5181(4) 0.0543(3) 0.0168(10) Uani 1 1 d . . .
C9 C 0.6441(5) 0.5967(4) 0.1149(3) 0.0194(11) Uani 1 1 d . . .
H9 H 0.6975 0.6277 0.0862 0.023 Uiso 1 1 calc R . .
C10 C 0.6864(5) 0.6285(4) 0.2148(3) 0.0193(11) Uani 1 1 d . . .
H10 H 0.7680 0.6805 0.2535 0.023 Uiso 1 1 calc R . .
C11 C -0.0377(5) 0.7454(4) 0.1107(4) 0.0286(13) Uani 1 1 d . . .
H11 H -0.0373 0.7080 0.1477 0.034 Uiso 1 1 calc R . .
C12 C 0.0814(5) 0.7931(4) 0.1028(4) 0.0254(12) Uani 1 1 d . . .
H12 H 0.1608 0.7883 0.1328 0.031 Uiso 1 1 calc R . .
C13 C 0.0769(5) 0.8486(4) 0.0477(3) 0.0198(11) Uani 1 1 d . . .
C14 C -0.0402(5) 0.8561(4) 0.0050(4) 0.0264(12) Uani 1 1 d . . .
H14 H -0.0431 0.8941 -0.0313 0.032 Uiso 1 1 calc R . .
C15 C -0.1537(5) 0.8052(4) 0.0177(4) 0.0275(13) Uani 1 1 d . . .
H15 H -0.2337 0.8102 -0.0106 0.033 Uiso 1 1 calc R . .
C16 C 0.3061(5) 0.9640(4) 0.1140(4) 0.0321(14) Uani 1 1 d . . .
H16 H 0.2998 0.9816 0.1776 0.039 Uiso 1 1 calc R . .
C17 C 0.4244(5) 1.0057(4) 0.1019(4) 0.0319(14) Uani 1 1 d . . .
H17 H 0.4978 1.0510 0.1571 0.038 Uiso 1 1 calc R . .
C18 C 0.4347(5) 0.9802(4) 0.0071(4) 0.0231(12) Uani 1 1 d . . .
C19 C 0.3221(5) 0.9151(5) -0.0724(4) 0.0351(15) Uani 1 1 d . . .
H19 H 0.3251 0.8988 -0.1367 0.042 Uiso 1 1 calc R . .
C20 C 0.2066(5) 0.8745(5) -0.0576(4) 0.0357(15) Uani 1 1 d . . .
H20 H 0.1319 0.8299 -0.1120 0.043 Uiso 1 1 calc R . .
C21 C 0.3919(5) 0.7270(4) 0.1729(4) 0.0211(11) Uani 1 1 d . . .
C22 C 0.3005(5) 0.6683(4) 0.1981(4) 0.0235(12) Uani 1 1 d . . .
H22 H 0.3111 0.6837 0.2644 0.028 Uiso 1 1 calc R . .
C23 C 0.1907(5) 0.5846(4) 0.1230(4) 0.0235(12) Uani 1 1 d . . .
H23 H 0.1298 0.5442 0.1401 0.028 Uiso 1 1 calc R . .
C24 C 0.1726(5) 0.5621(4) 0.0251(4) 0.0232(12) Uani 1 1 d . . .
H24 H 0.0993 0.5068 -0.0237 0.028 Uiso 1 1 calc R . .
C25 C 0.2643(5) 0.6220(4) -0.0021(3) 0.0178(11) Uani 1 1 d . . .
C26 C 0.3783(5) 0.7043(4) 0.0717(3) 0.0180(11) Uani 1 1 d . . .
C27 C 0.4735(5) 0.7618(4) 0.0434(4) 0.0216(11) Uani 1 1 d . . .
H27 H 0.5497 0.8145 0.0914 0.026 Uiso 1 1 calc R . .
C28 C 0.4531(5) 0.7396(4) -0.0541(4) 0.0254(12) Uani 1 1 d . . .
H28 H 0.5173 0.7765 -0.0718 0.031 Uiso 1 1 calc R . .
C29 C 0.3375(5) 0.6623(4) -0.1290(4) 0.0248(12) Uani 1 1 d . . .
H29 H 0.3235 0.6508 -0.1947 0.030 Uiso 1 1 calc R . .
C30 C 0.2453(5) 0.6039(4) -0.1032(4) 0.0218(11) Uani 1 1 d . . .
C31 C 0.0980(5) 0.5089(4) -0.2700(4) 0.0291(13) Uani 1 1 d . . .
H31A H 0.1706 0.4975 -0.2959 0.035 Uiso 1 1 calc R . .
H31B H 0.0832 0.5695 -0.2741 0.035 Uiso 1 1 calc R . .
C32 C -0.0245(5) 0.4163(4) -0.3288(4) 0.0300(13) Uani 1 1 d . . .
H32A H -0.0971 0.4280 -0.3031 0.036 Uiso 1 1 calc R . .
H32B H -0.0494 0.4041 -0.3976 0.036 Uiso 1 1 calc R . .
C33 C 1.0916(5) 0.7670(4) 0.4021(4) 0.0296(13) Uani 1 1 d . . .
H33A H 1.1810 0.7639 0.4121 0.036 Uiso 1 1 calc R . .
H33B H 1.0696 0.7780 0.4629 0.036 Uiso 1 1 calc R . .
C34 C 1.0852(5) 0.8535(4) 0.3776(4) 0.0332(14) Uani 1 1 d . . .
H34A H 1.1419 0.9191 0.4335 0.040 Uiso 1 1 calc R . .
H34B H 1.1168 0.8465 0.3211 0.040 Uiso 1 1 calc R . .
C35 C 0.9433(5) 0.9456(4) 0.3496(4) 0.0294(13) Uani 1 1 d . . .
H35A H 0.9833 0.9553 0.3009 0.035 Uiso 1 1 calc R . .
H35B H 0.9913 1.0051 0.4135 0.035 Uiso 1 1 calc R . .
C36 C 0.8013(5) 0.9376(4) 0.3208(4) 0.0295(13) Uani 1 1 d . . .
H36A H 0.7936 0.9979 0.3120 0.035 Uiso 1 1 calc R . .
H36B H 0.7512 0.8758 0.2590 0.035 Uiso 1 1 calc R . .
C37 C 0.6278(5) 0.9502(4) 0.3960(4) 0.0260(12) Uani 1 1 d . . .
H37A H 0.6202 0.9942 0.3632 0.031 Uiso 1 1 calc R . .
H37B H 0.6269 0.9870 0.4634 0.031 Uiso 1 1 calc R . .
C38 C 0.5101(5) 0.8516(4) 0.3426(3) 0.0250(12) Uani 1 1 d . . .
H38A H 0.5216 0.8026 0.3685 0.030 Uiso 1 1 calc R . .
H38B H 0.4296 0.8660 0.3512 0.030 Uiso 1 1 calc R . .
C39 C -0.014(2) 0.5988(17) 0.5691(16) 0.277(11) Uiso 1 1 d D . .

loop_
_atom_site_aniso_label
_atom_site_aniso_U_11
_atom_site_aniso_U_22
_atom_site_aniso_U_33
_atom_site_aniso_U_23
_atom_site_aniso_U_13
_atom_site_aniso_U_12
Hg1 0.03833(14) 0.02525(12) 0.01858(11) 0.01086(9) 0.00378(9) 0.00098(10)
Hg2 0.04478(15) 0.02829(13) 0.02330(12) 0.00981(10) 0.00874(11) 0.01108(11)
Cl1 0.0414(9) 0.0247(7) 0.0257(7) 0.0133(6) -0.0003(6) -0.0031(6)
Cl2 0.0492(9) 0.0304(8) 0.0387(8) 0.0199(7) 0.0198(7) 0.0222(7)
Cl3 0.0299(7) 0.0265(7) 0.0219(6) 0.0133(6) 0.0084(5) 0.0084(6)
Cl4 0.0355(8) 0.0298(7) 0.0277(7) 0.0141(6) 0.0107(6) 0.0113(6)
Cl5 0.0260(7) 0.0264(7) 0.0217(6) 0.0099(5) 0.0049(5) 0.0081(6)
Cl6 0.0512(11) 0.0837(14) 0.0316(8) 0.0173(9) 0.0154(8) 0.0400(10)
O1 0.024(2) 0.026(2) 0.0152(17) 0.0052(15) 0.0039(15) 0.0005(16)
O2 0.022(2) 0.031(2) 0.0208(19) 0.0131(16) 0.0055(16) 0.0058(17)
O3 0.0138(18) 0.027(2) 0.030(2) 0.0128(17) 0.0019(15) 0.0029(16)
O4 0.026(2) 0.029(2) 0.023(2) -0.0045(17) -0.0080(16) 0.0090(18)
O5 0.021(2) 0.029(2) 0.0200(19) 0.0037(16) 0.0031(16) 0.0010(17)
N1 0.026(2) 0.018(2) 0.019(2) 0.0058(18) 0.0115(19) 0.0042(19)
N2 0.017(2) 0.018(2) 0.014(2) 0.0059(17) 0.0045(17) 0.0019(18)
N3 0.022(2) 0.032(3) 0.029(3) 0.013(2) 0.007(2) -0.002(2)
N4 0.019(2) 0.024(2) 0.023(2) 0.0096(19) 0.0099(18) 0.0046(19)
C1 0.030(3) 0.021(3) 0.026(3) 0.017(2) 0.015(2) 0.012(2)
C2 0.020(3) 0.016(3) 0.023(3) 0.009(2) 0.006(2) 0.004(2)
C3 0.013(2) 0.023(3) 0.014(2) 0.008(2) 0.0041(19) 0.004(2)
C4 0.016(2) 0.018(3) 0.017(2) 0.008(2) 0.005(2) 0.003(2)
C5 0.027(3) 0.015(3) 0.017(2) 0.004(2) 0.009(2) 0.006(2)
C6 0.015(2) 0.020(3) 0.018(2) 0.008(2) 0.005(2) 0.004(2)
C7 0.012(2) 0.021(3) 0.018(2) 0.010(2) 0.0008(19) 0.002(2)
C8 0.016(2) 0.020(3) 0.018(2) 0.011(2) 0.005(2) 0.009(2)
C9 0.014(2) 0.024(3) 0.020(2) 0.011(2) 0.005(2) 0.002(2)
C10 0.015(2) 0.022(3) 0.018(2) 0.009(2) 0.005(2) 0.002(2)
C11 0.033(3) 0.027(3) 0.024(3) 0.014(2) 0.005(2) 0.003(3)
C12 0.023(3) 0.031(3) 0.025(3) 0.016(2) 0.008(2) 0.008(2)
C13 0.018(3) 0.017(3) 0.018(2) 0.006(2) 0.005(2) 0.001(2)
C14 0.030(3) 0.029(3) 0.020(3) 0.012(2) 0.007(2) 0.008(3)
C15 0.014(3) 0.035(3) 0.029(3) 0.013(3) 0.004(2) 0.003(2)
C16 0.031(3) 0.028(3) 0.020(3) 0.002(2) 0.010(2) -0.006(3)
C17 0.026(3) 0.024(3) 0.028(3) 0.001(2) 0.010(2) -0.006(2)
C18 0.028(3) 0.021(3) 0.025(3) 0.014(2) 0.012(2) 0.008(2)
C19 0.018(3) 0.067(4) 0.022(3) 0.024(3) 0.009(2) 0.009(3)
C20 0.024(3) 0.060(4) 0.017(3) 0.016(3) 0.003(2) 0.009(3)
C21 0.019(3) 0.023(3) 0.019(3) 0.009(2) 0.005(2) 0.006(2)
C22 0.024(3) 0.026(3) 0.016(3) 0.008(2) 0.003(2) 0.006(2)
C23 0.021(3) 0.021(3) 0.030(3) 0.012(2) 0.012(2) 0.006(2)
C24 0.017(3) 0.021(3) 0.025(3) 0.006(2) 0.006(2) 0.004(2)
C25 0.012(2) 0.014(2) 0.021(3) 0.001(2) 0.004(2) 0.005(2)
C26 0.011(2) 0.020(3) 0.022(3) 0.008(2) 0.005(2) 0.006(2)
C27 0.015(3) 0.021(3) 0.019(3) 0.005(2) -0.002(2) 0.003(2)
C28 0.024(3) 0.028(3) 0.024(3) 0.012(2) 0.010(2) 0.005(2)
C29 0.026(3) 0.024(3) 0.018(3) 0.005(2) 0.006(2) 0.007(2)
C30 0.012(2) 0.022(3) 0.022(3) 0.002(2) 0.003(2) 0.004(2)
C31 0.025(3) 0.033(3) 0.020(3) 0.004(2) 0.005(2) 0.010(3)
C32 0.026(3) 0.030(3) 0.024(3) 0.003(2) 0.001(2) 0.012(3)
C33 0.020(3) 0.032(3) 0.018(3) -0.006(2) 0.000(2) 0.010(2)
C34 0.015(3) 0.038(4) 0.028(3) 0.003(3) -0.001(2) 0.003(3)
C35 0.031(3) 0.027(3) 0.031(3) 0.016(3) 0.011(3) 0.003(3)
C36 0.031(3) 0.035(3) 0.025(3) 0.018(3) 0.007(2) 0.009(3)
C37 0.027(3) 0.027(3) 0.022(3) 0.008(2) 0.006(2) 0.011(2)
C38 0.030(3) 0.028(3) 0.018(3) 0.010(2) 0.009(2) 0.010(2)

loop_
_atom_type_symbol
_atom_type_description
_atom_type_scat_dispersion_real
_atom_type_scat_dispersion_imag
_atom_type_scat_source
C C 0.0033 0.0016 'International Tables Vol C Tables 4.2.6.8 and 6.1.1.4'
H H 0.0000 0.0000 'International Tables Vol C Tables 4.2.6.8 and 6.1.1.4'
Cl Cl 0.1484 0.1585 'International Tables Vol C Tables 4.2.6.8 and 6.1.1.4'
Hg Hg -2.3894 9.2266 'International Tables Vol C Tables 4.2.6.8 and 6.1.1.4'
N N 0.0061 0.0033 'International Tables Vol C Tables 4.2.6.8 and 6.1.1.4'
O O 0.0106 0.0060 'International Tables Vol C Tables 4.2.6.8 and 6.1.1.4'

loop_
_geom_angle_atom_site_label_1
_geom_angle_atom_site_label_2
_geom_angle_atom_site_label_3
_geom_angle
_geom_angle_site_symmetry_1
_geom_angle_site_symmetry_3
N1 Hg1 Cl2 116.69(11) . .
N1 Hg1 Cl1 102.37(10) . .
Cl2 Hg1 Cl1 129.01(5) . .
N1 Hg1 Cl3 92.58(11) . .
Cl2 Hg1 Cl3 101.74(5) . .
Cl1 Hg1 Cl3 108.15(5) . .
Cl5 Hg2 Cl4 117.59(4) . .
Cl5 Hg2 Cl6 112.95(5) . .
Cl4 Hg2 Cl6 116.45(6) . .
Cl5 Hg2 Cl3 110.75(4) . .
Cl4 Hg2 Cl3 101.75(4) . .
Cl6 Hg2 Cl3 93.67(5) . .
Hg1 Cl3 Hg2 109.08(4) . .
C21 O1 C38 118.1(4) . .
C36 O2 C37 114.1(4) . .
C34 O3 C35 112.1(4) . .
C32 O4 C33 111.6(4) . 2_665
C30 O5 C31 117.0(4) . .
C5 N1 C1 118.4(4) . .
C5 N1 Hg1 119.4(3) . .
C1 N1 Hg1 122.0(3) . .
C6 N2 C10 120.4(4) . .
C6 N2 C3 120.3(4) . .
C10 N2 C3 119.3(4) . .
C15 N3 C11 117.3(4) . .
C16 N4 C20 119.8(4) . .
C16 N4 C13 120.8(4) . .
C20 N4 C13 119.4(4) . .
N1 C1 C2 122.8(4) . .
C3 C2 C1 117.0(4) . .
C2 C3 C4 121.5(4) . .
C2 C3 N2 119.1(4) . .
C4 C3 N2 119.4(4) . .
C5 C4 C3 117.5(4) . .
N1 C5 C4 122.7(5) . .
N2 C6 C7 120.6(4) . .
C6 C7 C8 120.7(4) . .
C7 C8 C9 116.8(4) . .
C7 C8 C8 122.4(5) . 2_665
C9 C8 C8 120.9(5) . 2_665
C10 C9 C8 121.3(4) . .
N2 C10 C9 120.2(4) . .
N3 C11 C12 123.9(5) . .
C11 C12 C13 116.4(5) . .
C14 C13 C12 121.2(5) . .
C14 C13 N4 120.2(4) . .
C12 C13 N4 118.5(5) . .
C13 C14 C15 117.5(5) . .
N3 C15 C14 123.6(5) . .
N4 C16 C17 120.8(5) . .
C16 C17 C18 120.0(5) . .
C19 C18 C17 117.8(5) . .
C19 C18 C18 121.7(6) . 2_675
C17 C18 C18 120.5(6) . 2_675
C20 C19 C18 120.5(5) . .
N4 C20 C19 121.0(5) . .
O1 C21 C22 124.7(4) . .
O1 C21 C26 114.1(4) . .
C22 C21 C26 121.1(4) . .
C21 C22 C23 119.7(5) . .
C24 C23 C22 120.8(5) . .
C23 C24 C25 120.3(5) . .
C24 C25 C26 120.0(4) . .
C24 C25 C30 121.9(4) . .
C26 C25 C30 118.1(4) . .
C25 C26 C27 119.7(4) . .
C25 C26 C21 117.9(4) . .
C27 C26 C21 122.3(4) . .
C28 C27 C26 119.9(4) . .
C27 C28 C29 121.9(5) . .
C30 C29 C28 118.9(5) . .
O5 C30 C29 125.1(5) . .
O5 C30 C25 113.6(4) . .
C29 C30 C25 121.2(4) . .
O5 C31 C32 108.3(4) . .
O4 C32 C31 108.9(4) . .
O4 C33 C34 109.0(4) 2_665 .
O3 C34 C33 109.7(4) . .
O3 C35 C36 109.5(4) . .
O2 C36 C35 106.7(4) . .
O2 C37 C38 113.0(4) . .
O1 C38 C37 107.0(4) . .
O6B C39 O6A 106(2) . .

loop_
_geom_bond_atom_site_label_1
_geom_bond_atom_site_label_2
_geom_bond_distance
_geom_bond_site_symmetry_2
Hg1 N1 2.317(4) .
Hg1 Cl2 2.3745(14) .
Hg1 Cl1 2.4037(13) .
Hg1 Cl3 2.6350(14) .
Hg2 Cl5 2.4105(13) .
Hg2 Cl4 2.4333(14) .
Hg2 Cl6 2.4726(17) .
Hg2 Cl3 2.6865(13) .
O1 C21 1.363(6) .
O1 C38 1.441(5) .
O2 C36 1.425(6) .
O2 C37 1.434(6) .
O3 C34 1.422(6) .
O3 C35 1.433(6) .
O4 C32 1.426(6) .
O4 C33 1.429(6) 2_665
O5 C30 1.366(5) .
O5 C31 1.442(6) .
O6A C39 1.514(16) .
O6B C39 1.517(17) .
N1 C5 1.337(6) .
N1 C1 1.349(6) .
N2 C6 1.354(6) .
N2 C10 1.361(6) .
N2 C3 1.458(6) .
N3 C15 1.324(6) .
N3 C11 1.348(7) .
N4 C16 1.347(6) .
N4 C20 1.349(6) .
N4 C13 1.445(6) .
C1 C2 1.379(7) .
C2 C3 1.375(6) .
C3 C4 1.379(6) .
C4 C5 1.376(6) .
C6 C7 1.377(6) .
C7 C8 1.396(6) .
C8 C9 1.406(6) .
C8 C8 1.478(9) 2_665
C9 C10 1.365(6) .
C11 C12 1.375(7) .
C12 C13 1.386(7) .
C13 C14 1.368(7) .
C14 C15 1.377(7) .
C16 C17 1.370(7) .
C17 C18 1.389(7) .
C18 C19 1.379(7) .
C18 C18 1.495(10) 2_675
C19 C20 1.360(7) .
C21 C22 1.373(7) .
C21 C26 1.426(6) .
C22 C23 1.409(7) .
C23 C24 1.370(7) .
C24 C25 1.406(6) .
C25 C26 1.419(6) .
C25 C30 1.432(7) .
C26 C27 1.423(6) .
C27 C28 1.362(6) .
C28 C29 1.409(7) .
C29 C30 1.383(7) .
C31 C32 1.488(7) .
C33 O4 1.429(6) 2_665
C33 C34 1.475(8) .
C35 C36 1.488(7) .
C37 C38 1.501(7) .
